data_4322981
loop_
_publ_author_name
'Andrea V. Firth'
'Douglas W. Stephan'

_publ_section_title
;
 Cyclopentadienyl-Bis-Aryloxide Titanium Complexes
;
_journal_name_full 'Inorganic Chemistry'
_journal_page_first 4732
_journal_page_last 4734
_journal_paper_doi 10.1021/ic9800841
_journal_volume 37
_journal_year 1998
_chemical_formula_sum 'C41 H56 N O2 Ti'
_chemical_formula_weight 766.52
_space_group_IT_number 14
_symmetry_cell_setting monoclinic
_symmetry_Int_Tables_number 14
_symmetry_space_group_name_Hall '-P 2yn'
_symmetry_space_group_name_H-M 'P 1 21/n 1'
_audit_creation_date 'Wed Sep 17 16:31:51 1997'
_cell_angle_alpha 90
_cell_angle_beta 107.610(7)
_cell_angle_gamma 90
_cell_formula_units_Z 4
_cell_length_a 15.3195(2)
_cell_length_b 14.2922(2)
_cell_length_c 18.5400(4)
_cell_measurement_temperature 273.2
_cell_volume 3869.09(19)
_computing_cell_refinement 'MSC/AFC Diffractometer Control'
_computing_data_collection 'Siemens SMART'
_computing_data_reduction teXsan
_computing_publication_material teXsan
_computing_structure_refinement teXsan
_diffrn_ambient_temperature 273.2
_diffrn_measurement_device unknown
_diffrn_measurement_method 'omega scans with profile analysis'
_diffrn_orient_matrix_UB_11 0.00000
_diffrn_orient_matrix_UB_12 0.00000
_diffrn_orient_matrix_UB_13 0.00000
_diffrn_orient_matrix_UB_21 0.00000
_diffrn_orient_matrix_UB_22 0.00000
_diffrn_orient_matrix_UB_23 0.00000
_diffrn_orient_matrix_UB_31 0.00000
_diffrn_orient_matrix_UB_32 0.00000
_diffrn_orient_matrix_UB_33 0.00000
_diffrn_radiation_monochromator graphite
_diffrn_radiation_source 'X-ray tube'
_diffrn_radiation_type MoKalpha
_diffrn_radiation_wavelength 0.7107
_diffrn_reflns_av_R_equivalents 8.70
_diffrn_reflns_limit_h_max 19
_diffrn_reflns_limit_h_min -20
_diffrn_reflns_limit_k_max 17
_diffrn_reflns_limit_k_min -19
_diffrn_reflns_limit_l_max 20
_diffrn_reflns_limit_l_min -24
_diffrn_reflns_number 21120
_diffrn_reflns_theta_max 28.36
_diffrn_standards_decay_% 0.00
_diffrn_standards_interval_count 0
_diffrn_standards_number 0
_exptl_absorpt_coefficient_mu 0.268
_exptl_absorpt_correction_T_max 1.000
_exptl_absorpt_correction_T_min 1.000
_exptl_absorpt_correction_type none
_exptl_crystal_density_diffrn 1.316
_exptl_crystal_density_meas 0.000
_exptl_crystal_F_000 1524.00
_exptl_crystal_size_max 0.25
_exptl_crystal_size_mid 0.19
_exptl_crystal_size_min 0.35
_refine_diff_density_max -0.42
_refine_diff_density_min 0.36
_refine_ls_extinction_coef 0.00000
_refine_ls_extinction_method none
_refine_ls_goodness_of_fit_obs 2.080
_refine_ls_hydrogen_treatment noref
_refine_ls_matrix_type full
_refine_ls_number_parameters 226
_refine_ls_number_reflns 2147
_refine_ls_number_restraints 0
_refine_ls_R_factor_obs 0.0770
_refine_ls_shift/esd_max 0.0940
_refine_ls_structure_factor_coef F
_refine_ls_weighting_scheme sigma
_refine_ls_wR_factor_obs 0.0670
_reflns_number_observed 2147
_reflns_number_total 21120
_reflns_observed_criterion 3.00
_cod_data_source_file ic9800841_1.cif
_cod_data_source_block CpTi(OR)2NHR
_cod_original_cell_volume 3869.1(2)
_cod_original_sg_symbol_H-M 'P 21/n '
_cod_database_code 4322981

loop_
_symmetry_equiv_pos_as_xyz
'   +x,   +y,   +z'
1/2-x,1/2+y,1/2-z
'   -x,   -y,   -z'
1/2+x,1/2-y,1/2+z

loop_
_atom_site_aniso_label
_atom_site_aniso_U_11
_atom_site_aniso_U_22
_atom_site_aniso_U_33
_atom_site_aniso_U_12
_atom_site_aniso_U_13
_atom_site_aniso_U_23
Ti(1) 0.0369(10) 0.0305(10) 0.030(1) -0.001(1) 0.0091(8) 0.007(1)
O(1) 0.049(4) 0.032(4) 0.043(5) -0.002(4) 0.018(4) 0.005(4)
O(2) 0.042(4) 0.040(4) 0.032(4) 0.003(3) 0.013(3) 0.012(4)
N(1) 0.043(5) 0.026(5) 0.024(5) 0.009(4) 0.011(4) -0.006(4)
C(1) 0.06(1) 0.11(2) 0.13(2) 0.06(1) -0.04(1) -0.07(2)
C(2) 0.10(2) 0.14(2) 0.11(2) -0.07(2) -0.06(2) 0.11(2)
C(3) 0.034(10) 0.36(5) 0.03(1) 0.00(2) 0.002(8) -0.07(2)
C(4) 0.11(2) 0.036(9) 0.15(3) 0.01(1) -0.10(2) -0.03(1)
C(5) 0.047(10) 0.22(2) 0.06(1) -0.07(2) -0.011(8) 0.06(2)

loop_
_atom_site_label
_atom_site_fract_x
_atom_site_fract_y
_atom_site_fract_z
_atom_site_U_iso_or_equiv
_atom_site_thermal_displace_type
_atom_site_calc_flag
_atom_site_calc_attached_atom
Ti(1) 1.0279(1) 0.1798(1) 0.2599(1) 0.0329(5) Uij ? ?
O(1) 0.9622(4) 0.0701(4) 0.2510(4) 0.041(2) Uij ? ?
O(2) 1.0341(4) 0.1951(4) 0.1624(3) 0.037(2) Uij ? ?
N(1) 0.9435(5) 0.2724(5) 0.2701(4) 0.031(3) Uij ? ?
C(1) 1.166(2) 0.111(2) 0.327(2) 0.116(9) Uij ? ?
C(2) 1.118(2) 0.122(2) 0.375(2) 0.14(1) Uij ? ?
C(3) 1.114(1) 0.214(4) 0.385(1) 0.14(1) Uij ? ?
C(4) 1.154(2) 0.257(1) 0.340(2) 0.132(10) Uij ? ?
C(5) 1.186(1) 0.194(3) 0.306(1) 0.116(8) Uij ? ?
C(6) 0.9627(6) -0.0238(7) 0.2706(6) 0.045(3) Uij ? ?
C(7) 0.9189(7) -0.0482(8) 0.3235(6) 0.057(3) Uij ? ?
C(8) 0.9212(9) -0.1446(10) 0.3442(8) 0.107(5) Uij ? ?
C(9) 0.9659(10) -0.2048(10) 0.3115(9) 0.117(5) Uij ? ?
C(10) 1.0053(8) -0.1831(9) 0.2588(8) 0.098(4) Uij ? ?
C(11) 1.0064(7) -0.0876(8) 0.2347(6) 0.057(3) Uij ? ?
C(12) 0.8653(7) 0.0204(8) 0.3525(7) 0.073(4) Uij ? ?
C(13) 0.8531(9) -0.005(1) 0.4299(9) 0.144(6) Uij ? ?
C(14) 0.7740(8) 0.0416(8) 0.2934(7) 0.101(5) Uij ? ?
C(15) 1.0469(7) -0.0590(7) 0.1740(7) 0.066(3) Uij ? ?
C(16) 1.1395(9) -0.1020(9) 0.1834(8) 0.111(5) Uij ? ?
C(17) 0.9832(9) -0.0869(9) 0.0969(8) 0.112(5) Uij ? ?
C(18) 1.0001(6) 0.2387(6) 0.0946(6) 0.034(3) Uij ? ?
C(19) 1.0629(7) 0.2880(6) 0.0653(6) 0.051(3) Uij ? ?
C(20) 1.0281(7) 0.3367(7) -0.0021(6) 0.063(3) Uij ? ?
C(21) 0.9371(8) 0.3343(8) -0.0396(6) 0.073(4) Uij ? ?
C(22) 0.8763(7) 0.2847(7) -0.0116(7) 0.062(3) Uij ? ?
C(23) 0.9083(6) 0.2340(6) 0.0546(6) 0.042(3) Uij ? ?
C(24) 1.1630(7) 0.2840(7) 0.1069(6) 0.058(3) Uij ? ?
C(25) 1.2022(7) 0.1868(8) 0.0986(6) 0.085(4) Uij ? ?
C(26) 1.2207(8) 0.3606(8) 0.0825(7) 0.095(4) Uij ? ?
C(27) 0.8414(6) 0.1744(7) 0.0813(5) 0.050(3) Uij ? ?
C(28) 0.7676(7) 0.2332(8) 0.0982(7) 0.078(4) Uij ? ?
C(29) 0.7963(7) 0.0992(7) 0.0220(7) 0.075(4) Uij ? ?
C(30) 0.9447(6) 0.3590(7) 0.3068(6) 0.038(3) Uij ? ?
C(31) 0.9864(6) 0.4393(7) 0.2863(6) 0.050(3) Uij ? ?
C(32) 0.9897(7) 0.5231(9) 0.3267(7) 0.083(4) Uij ? ?
C(33) 0.9505(8) 0.5284(9) 0.3846(8) 0.097(4) Uij ? ?
C(34) 0.9071(8) 0.4536(9) 0.4037(7) 0.083(4) Uij ? ?
C(35) 0.9040(7) 0.3666(7) 0.3653(6) 0.056(3) Uij ? ?
C(36) 1.0206(7) 0.4393(7) 0.2183(7) 0.055(3) Uij ? ?
C(37) 0.9485(7) 0.4734(8) 0.1493(7) 0.080(4) Uij ? ?
C(38) 1.1087(8) 0.4977(8) 0.2296(7) 0.098(4) Uij ? ?
C(39) 0.8549(8) 0.2838(7) 0.3887(7) 0.072(4) Uij ? ?
C(40) 0.754(1) 0.3014(10) 0.3687(9) 0.146(6) Uij ? ?
C(41) 0.8954(9) 0.2639(10) 0.4721(9) 0.128(6) Uij ? ?
H(1) 0.9538 0.5854 0.4116 0.1163 Uij ? ?
H(2) 0.8923 -0.1658 0.3798 0.1282 Uij ? ?
H(3) 1.0190 0.5765 0.3141 0.0991 Uij ? ?
H(4) 0.8789 0.4593 0.4426 0.0994 Uij ? ?
H(5) 0.9694 -0.2682 0.3275 0.1405 Uij ? ?
H(6) 1.0328 -0.2306 0.2371 0.1174 Uij ? ?
H(7) 0.8126 0.2857 -0.0381 0.0742 Uij ? ?
H(8) 1.0681 0.3719 -0.0220 0.0759 Uij ? ?
H(9) 0.9145 0.3673 -0.0860 0.0873 Uij ? ?
H(10) 1.1583 0.3227 0.3345 0.1587 Uij ? ?
H(11) 1.1831 0.0531 0.3104 0.1398 Uij ? ?
H(12) 1.0926 0.0735 0.3974 0.1654 Uij ? ?
H(13) 1.2185 0.2051 0.2703 0.1388 Uij ? ?
H(14) 1.0872 0.2440 0.4192 0.1738 Uij ? ?
H(15) 0.8748 0.1434 0.1266 0.0602 Uij ? ?
H(16) 0.8640 0.2302 0.3616 0.0863 Uij ? ?
H(17) 1.1698 0.2932 0.1591 0.0691 Uij ? ?
H(18) 1.0345 0.3764 0.2091 0.0656 Uij ? ?
H(19) 1.0533 0.0071 0.1753 0.0792 Uij ? ?
H(20) 0.8992 0.0771 0.3600 0.0878 Uij ? ?
H(21) 0.7565 0.0618 0.0405 0.0900 Uij ? ?
H(22) 0.7623 0.1288 -0.0237 0.0900 Uij ? ?
H(23) 0.8424 0.0608 0.0128 0.0900 Uij ? ?
H(24) 0.9335 0.5364 0.1568 0.0966 Uij ? ?
H(25) 0.9709 0.4700 0.1068 0.0966 Uij ? ?
H(26) 0.8955 0.4354 0.1405 0.0966 Uij ? ?
H(27) 0.7953 0.2786 0.1356 0.0937 Uij ? ?
H(28) 0.7326 0.2639 0.0533 0.0937 Uij ? ?
H(29) 0.7287 0.1941 0.1163 0.0937 Uij ? ?
H(30) 1.1702 0.1404 0.1172 0.1019 Uij ? ?
H(31) 1.1954 0.1751 0.0468 0.1019 Uij ? ?
H(32) 1.2653 0.1850 0.1268 0.1019 Uij ? ?
H(33) 1.1341 -0.1682 0.1817 0.1335 Uij ? ?
H(34) 1.1620 -0.0812 0.1437 0.1335 Uij ? ?
H(35) 1.1807 -0.0837 0.2308 0.1335 Uij ? ?
H(36) 1.1557 0.4742 0.2719 0.1171 Uij ? ?
H(37) 1.1279 0.4936 0.1855 0.1171 Uij ? ?
H(38) 1.0968 0.5612 0.2385 0.1171 Uij ? ?
H(39) 1.2831 0.3545 0.1116 0.1139 Uij ? ?
H(40) 1.2151 0.3532 0.0304 0.1139 Uij ? ?
H(41) 1.1989 0.4207 0.0906 0.1139 Uij ? ?
H(42) 0.9257 -0.0570 0.0887 0.1343 Uij ? ?
H(43) 1.0093 -0.0684 0.0587 0.1343 Uij ? ?
H(44) 0.9750 -0.1529 0.0952 0.1343 Uij ? ?
H(45) 0.7435 0.0900 0.3114 0.1213 Uij ? ?
H(46) 0.7845 0.0611 0.2478 0.1213 Uij ? ?
H(47) 0.7371 -0.0131 0.2842 0.1213 Uij ? ?
H(48) 0.8652 0.2115 0.4854 0.1540 Uij ? ?
H(49) 0.9588 0.2506 0.4831 0.1540 Uij ? ?
H(50) 0.8876 0.3169 0.5004 0.1540 Uij ? ?
H(51) 0.8215 0.0444 0.4459 0.1726 Uij ? ?
H(52) 0.8188 -0.0610 0.4253 0.1726 Uij ? ?
H(53) 0.9115 -0.0132 0.4661 0.1726 Uij ? ?
H(54) 0.7436 0.3547 0.3955 0.1747 Uij ? ?
H(55) 0.7302 0.3123 0.3158 0.1747 Uij ? ?
H(56) 0.7251 0.2484 0.3821 0.1747 Uij ? ?
H(56) 0.8811 0.2344 0.2449 0.1247 Uij ? ?

loop_
_atom_type_symbol
_atom_type_oxidation_number
_atom_type_number_in_cell
_atom_type_scat_dispersion_real
_atom_type_scat_dispersion_imag
_atom_type_scat_source
Ti 0 4 0.278 0.446 'International Tables'
O 0 8 0.011 0.006 'International Tables'
N 0 4 0.006 0.003 'International Tables'
C 0 224 0.003 0.002 'International Tables'
H 0 4 0.000 0.000 'International Tables'

loop_
_geom_angle_atom_site_label_1
_geom_angle_atom_site_label_2
_geom_angle_atom_site_label_3
_geom_angle
_geom_angle_site_symmetry_1
_geom_angle_site_symmetry_2
_geom_angle_site_symmetry_3
_geom_angle_publ_flag
O(1) Ti(1) O(2) 101.6(3) ? ? ? yes
O(1) Ti(1) N(1) 103.4(3) ? ? ? yes
O(1) Ti(1) C(1) 94.2(10) ? ? ? yes
O(1) Ti(1) C(2) 86.3(5) ? ? ? yes
O(1) Ti(1) C(3) 113(1) ? ? ? yes
O(1) Ti(1) C(4) 141.7(7) ? ? ? yes
O(1) Ti(1) C(5) 125(1) ? ? ? yes
O(2) Ti(1) N(1) 104.6(3) ? ? ? yes
O(2) Ti(1) C(1) 105(1) ? ? ? yes
O(2) Ti(1) C(2) 138(1) ? ? ? yes
O(2) Ti(1) C(3) 139.5(9) ? ? ? yes
O(2) Ti(1) C(4) 106(1) ? ? ? yes
O(2) Ti(1) C(5) 89.5(5) ? ? ? yes
N(1) Ti(1) C(1) 141.1(5) ? ? ? yes
N(1) Ti(1) C(2) 113(1) ? ? ? yes
N(1) Ti(1) C(3) 87.2(8) ? ? ? yes
N(1) Ti(1) C(4) 93.6(8) ? ? ? yes
N(1) Ti(1) C(5) 124(1) ? ? ? yes
C(1) Ti(1) C(2) 33.0(6) ? ? ? yes
C(1) Ti(1) C(3) 53.9(8) ? ? ? yes
C(1) Ti(1) C(4) 54.0(6) ? ? ? yes
C(1) Ti(1) C(5) 32.8(6) ? ? ? yes
C(2) Ti(1) C(3) 33.4(7) ? ? ? yes
C(2) Ti(1) C(4) 55.4(7) ? ? ? yes
C(2) Ti(1) C(5) 55.0(7) ? ? ? yes
C(3) Ti(1) C(4) 32.8(6) ? ? ? yes
C(3) Ti(1) C(5) 53.7(7) ? ? ? yes
C(4) Ti(1) C(5) 32.2(6) ? ? ? yes
Ti(1) O(1) C(6) 147.0(6) ? ? ? yes
Ti(1) O(2) C(18) 147.1(5) ? ? ? yes
Ti(1) N(1) C(30) 138.6(6) ? ? ? yes
Ti(1) C(1) C(2) 73(1) ? ? ? yes
Ti(1) C(1) C(5) 73(1) ? ? ? yes
C(2) C(1) C(5) 109(1) ? ? ? yes
Ti(1) C(2) C(1) 73(1) ? ? ? yes
Ti(1) C(2) C(3) 74(1) ? ? ? yes
C(1) C(2) C(3) 105(1) ? ? ? yes
Ti(1) C(3) C(2) 71(1) ? ? ? yes
Ti(1) C(3) C(4) 72(1) ? ? ? yes
C(2) C(3) C(4) 108(1) ? ? ? yes
Ti(1) C(4) C(3) 74(1) ? ? ? yes
Ti(1) C(4) C(5) 73(1) ? ? ? yes
C(3) C(4) C(5) 107(1) ? ? ? yes
Ti(1) C(5) C(1) 73.7(9) ? ? ? yes
Ti(1) C(5) C(4) 74(1) ? ? ? yes
C(1) C(5) C(4) 108(2) ? ? ? yes
O(1) C(6) C(7) 117.5(10) ? ? ? yes
O(1) C(6) C(11) 117.8(9) ? ? ? yes
C(7) C(6) C(11) 124(1) ? ? ? yes
C(6) C(7) C(8) 116(1) ? ? ? yes
C(6) C(7) C(12) 121(1) ? ? ? yes
C(8) C(7) C(12) 120(1) ? ? ? yes
C(7) C(8) C(9) 117(1) ? ? ? yes
C(8) C(9) C(10) 125(1) ? ? ? yes
C(9) C(10) C(11) 119(1) ? ? ? yes
C(6) C(11) C(10) 114(1) ? ? ? yes
C(6) C(11) C(15) 122.8(10) ? ? ? yes
C(10) C(11) C(15) 122(1) ? ? ? yes
C(7) C(12) C(13) 114(1) ? ? ? yes
C(7) C(12) C(14) 111(1) ? ? ? yes
C(13) C(12) C(14) 111.8(10) ? ? ? yes
C(11) C(15) C(16) 113(1) ? ? ? yes
C(11) C(15) C(17) 110.0(9) ? ? ? yes
C(16) C(15) C(17) 108(1) ? ? ? yes
O(2) C(18) C(19) 117.8(9) ? ? ? yes
O(2) C(18) C(23) 121.2(8) ? ? ? yes
C(19) C(18) C(23) 121.0(10) ? ? ? yes
C(18) C(19) C(20) 118.1(10) ? ? ? yes
C(18) C(19) C(24) 119.2(10) ? ? ? yes
C(20) C(19) C(24) 122.6(9) ? ? ? yes
C(19) C(20) C(21) 120(1) ? ? ? yes
C(20) C(21) C(22) 121(1) ? ? ? yes
C(21) C(22) C(23) 120(1) ? ? ? yes
C(18) C(23) C(22) 118.8(9) ? ? ? yes
C(18) C(23) C(27) 121.9(9) ? ? ? yes
C(22) C(23) C(27) 119.3(9) ? ? ? yes
C(19) C(24) C(25) 110.7(9) ? ? ? yes
C(19) C(24) C(26) 114.0(9) ? ? ? yes
C(25) C(24) C(26) 109.4(9) ? ? ? yes
C(23) C(27) C(28) 111.9(9) ? ? ? yes
C(23) C(27) C(29) 111.0(8) ? ? ? yes
C(28) C(27) C(29) 109.4(8) ? ? ? yes
N(1) C(30) C(31) 121.4(9) ? ? ? yes
N(1) C(30) C(35) 119.6(9) ? ? ? yes
C(31) C(30) C(35) 118.9(10) ? ? ? yes
C(30) C(31) C(32) 119(1) ? ? ? yes
C(30) C(31) C(36) 121(1) ? ? ? yes
C(32) C(31) C(36) 118(1) ? ? ? yes
C(31) C(32) C(33) 120(1) ? ? ? yes
C(32) C(33) C(34) 121(1) ? ? ? yes
C(33) C(34) C(35) 120(1) ? ? ? yes
C(30) C(35) C(34) 119(1) ? ? ? yes
C(30) C(35) C(39) 121.9(10) ? ? ? yes
C(34) C(35) C(39) 118(1) ? ? ? yes
C(31) C(36) C(37) 111.2(9) ? ? ? yes
C(31) C(36) C(38) 113(1) ? ? ? yes
C(37) C(36) C(38) 109.2(10) ? ? ? yes
C(35) C(39) C(40) 110(1) ? ? ? yes
C(35) C(39) C(41) 110(1) ? ? ? yes
C(40) C(39) C(41) 111(1) ? ? ? yes

loop_
_geom_bond_atom_site_label_1
_geom_bond_atom_site_label_2
_geom_bond_distance
_geom_bond_site_symmetry_1
_geom_bond_site_symmetry_2
_geom_bond_publ_flag
Ti(1) O(1) 1.844(6) ? ? yes
Ti(1) O(2) 1.850(6) ? ? yes
Ti(1) N(1) 1.900(7) ? ? yes
Ti(1) C(1) 2.32(2) ? ? yes
Ti(1) C(2) 2.32(2) ? ? yes
Ti(1) C(3) 2.35(2) ? ? yes
Ti(1) C(4) 2.33(2) ? ? yes
Ti(1) C(5) 2.32(2) ? ? yes
O(1) C(6) 1.389(10) ? ? yes
O(2) C(18) 1.358(10) ? ? yes
N(1) C(30) 1.410(10) ? ? yes
C(1) C(2) 1.32(2) ? ? yes
C(1) C(5) 1.31(2) ? ? yes
C(2) C(3) 1.34(3) ? ? yes
C(3) C(4) 1.32(3) ? ? yes
C(4) C(5) 1.29(3) ? ? yes
C(6) C(7) 1.39(1) ? ? yes
C(6) C(11) 1.41(1) ? ? yes
C(7) C(8) 1.43(1) ? ? yes
C(7) C(12) 1.48(1) ? ? yes
C(8) C(9) 1.35(2) ? ? yes
C(9) C(10) 1.33(2) ? ? yes
C(10) C(11) 1.44(1) ? ? yes
C(11) C(15) 1.50(1) ? ? yes
C(12) C(13) 1.54(2) ? ? yes
C(12) C(14) 1.52(1) ? ? yes
C(15) C(16) 1.51(1) ? ? yes
C(15) C(17) 1.52(2) ? ? yes
C(18) C(19) 1.43(1) ? ? yes
C(18) C(23) 1.38(1) ? ? yes
C(19) C(20) 1.39(1) ? ? yes
C(19) C(24) 1.49(1) ? ? yes
C(20) C(21) 1.36(1) ? ? yes
C(21) C(22) 1.39(1) ? ? yes
C(22) C(23) 1.38(1) ? ? yes
C(23) C(27) 1.53(1) ? ? yes
C(24) C(25) 1.54(1) ? ? yes
C(24) C(26) 1.56(1) ? ? yes
C(27) C(28) 1.52(1) ? ? yes
C(27) C(29) 1.54(1) ? ? yes
C(30) C(31) 1.42(1) ? ? yes
C(30) C(35) 1.41(1) ? ? yes
C(31) C(32) 1.41(1) ? ? yes
C(31) C(36) 1.51(1) ? ? yes
C(32) C(33) 1.38(1) ? ? yes
C(33) C(34) 1.36(1) ? ? yes
C(34) C(35) 1.43(1) ? ? yes
C(35) C(39) 1.53(1) ? ? yes
C(36) C(37) 1.50(1) ? ? yes
C(36) C(38) 1.55(1) ? ? yes
C(39) C(40) 1.49(2) ? ? yes
C(39) C(41) 1.51(2) ? ? yes
